data_7206253
loop_
_publ_author_name
'Liu, Yu'
'Li, Kang'
'Wei, Shi-Chao'
'Pan, Mei'
'Su, Cheng-Yong'

_publ_section_title
;
 Structural tuning of meso-hexamer, chiral-trimer and chiral-chain by
 anion directed supramolecular interactions
;
_journal_issue 14
_journal_name_full CrystEngComm
_journal_page_first 4564
_journal_paper_doi 10.1039/c1ce05210a
_journal_volume 13
_journal_year 2011
_chemical_formula_sum 'C29 H34 Cu N8.5 O10.25'
_chemical_formula_weight 729.19
_chemical_name_systematic
;
?
;
_space_group_IT_number 15
_symmetry_cell_setting monoclinic
_symmetry_space_group_name_Hall '-C 2yc'
_symmetry_space_group_name_H-M 'C 1 2/c 1'
_atom_sites_solution_hydrogens geom
_atom_sites_solution_primary direct
_atom_sites_solution_secondary difmap
_audit_creation_method SHELXL-97
_cell_angle_alpha 90.00
_cell_angle_beta 104.994(4)
_cell_angle_gamma 90.00
_cell_formula_units_Z 8
_cell_length_a 24.6794(10)
_cell_length_b 12.4257(5)
_cell_length_c 21.1689(9)
_cell_measurement_reflns_used 2563
_cell_measurement_temperature 150(2)
_cell_measurement_theta_max 60.5685
_cell_measurement_theta_min 2.4534
_cell_volume 6270.6(5)
_computing_cell_refinement
;
CrysAlis RED, Oxford Diffraction Ltd.,
Version 1.171.32.5 (release 08-05-2007 CrysAlis171 .NET)
(compiled May 8 2007,13:10:02)
;
_computing_data_collection
;
CrysAlis CCD, Oxford Diffraction Ltd.,
Version 1.171.32.5 (release 08-05-2007 CrysAlis171 .NET)
(compiled May 8 2007,13:10:02)
;
_computing_data_reduction
;
CrysAlis RED, Oxford Diffraction Ltd.,
Version 1.171.32.5 (release 08-05-2007 CrysAlis171 .NET)
(compiled May 8 2007,13:10:02)
;
_computing_structure_refinement 'SHELXL-97 (Sheldrick, 1997)'
_computing_structure_solution 'SHELXS-97 (Sheldrick, 1990)'
_diffrn_ambient_temperature 150(2)
_diffrn_detector_area_resol_mean 16.0855
_diffrn_measured_fraction_theta_full 0.977
_diffrn_measured_fraction_theta_max 0.977
_diffrn_measurement_device_type 'Oxford Germini S Ultra'
_diffrn_measurement_method '\w scan'
_diffrn_radiation_monochromator graphite
_diffrn_radiation_source 'Enhance (Cu) X-ray Source'
_diffrn_radiation_type CuK\a
_diffrn_radiation_wavelength 1.54178
_diffrn_reflns_av_R_equivalents 0.0319
_diffrn_reflns_av_sigmaI/netI 0.0613
_diffrn_reflns_limit_h_max 27
_diffrn_reflns_limit_h_min -23
_diffrn_reflns_limit_k_max 12
_diffrn_reflns_limit_k_min -13
_diffrn_reflns_limit_l_max 22
_diffrn_reflns_limit_l_min -23
_diffrn_reflns_number 11979
_diffrn_reflns_theta_full 60.42
_diffrn_reflns_theta_max 60.42
_diffrn_reflns_theta_min 3.71
_exptl_absorpt_coefficient_mu 1.618
_exptl_absorpt_correction_T_max 0.7379
_exptl_absorpt_correction_T_min 0.6254
_exptl_absorpt_correction_type multi-scan
_exptl_absorpt_process_details
;
CrysAlis RED, Oxford Diffraction Ltd.,
Version 1.171.32.5 (release 08-05-2007 CrysAlis171 .NET)
(compiled May 8 2007,13:10:02)
Empirical absorption correction using spherical harmonics,
implemented in SCALE3 ABSPACK scaling algorithm.
;
_exptl_crystal_colour Blue
_exptl_crystal_density_diffrn 1.545
_exptl_crystal_density_method 'not measured'
_exptl_crystal_description Block
_exptl_crystal_F_000 3028
_exptl_crystal_size_max 0.32
_exptl_crystal_size_mid 0.25
_exptl_crystal_size_min 0.20
_refine_diff_density_max 0.462
_refine_diff_density_min -0.656
_refine_diff_density_rms 0.081
_refine_ls_extinction_method none
_refine_ls_goodness_of_fit_ref 1.009
_refine_ls_hydrogen_treatment constr
_refine_ls_matrix_type full
_refine_ls_number_parameters 489
_refine_ls_number_reflns 4607
_refine_ls_number_restraints 208
_refine_ls_restrained_S_all 1.056
_refine_ls_R_factor_all 0.0936
_refine_ls_R_factor_gt 0.0625
_refine_ls_shift/su_max 0.013
_refine_ls_shift/su_mean 0.000
_refine_ls_structure_factor_coef Fsqd
_refine_ls_weighting_details 'calc w=1/[\s^2^(Fo^2^)+(0.1000P)^2^+0.0000P] where P=(Fo^2^+2Fc^2^)/3'
_refine_ls_weighting_scheme calc
_refine_ls_wR_factor_gt 0.1607
_refine_ls_wR_factor_ref 0.1755
_reflns_number_gt 2584
_reflns_number_total 4607
_reflns_threshold_expression >2sigma(I)
_cod_data_source_file c1ce05210a.txt
_cod_data_source_block 3-no3-Phno2
_cod_depositor_comments
;
The following automatic conversions were performed:

'_symmetry_cell_setting' value 'Monoclinic' changed to 'monoclinic'
according to /home/saulius/struct/CIF-dictionaries/cif_core.dic
dictionary named 'cif_core.dic' version 2.4.1 from 2010-06-29.

Automatic conversion script
Id: cif_fix_values 1715 2011-07-08 13:25:40Z adriana 
;
_cod_original_cell_volume 6270.6(4)
_cod_original_sg_symbol_H-M C2/c
_cod_original_formula_sum 'C29 H34 Cu N8.50 O10.25'
_cod_database_code 7206253

loop_
_symmetry_equiv_pos_as_xyz
'x, y, z'
'-x, y, -z+1/2'
'x+1/2, y+1/2, z'
'-x+1/2, y+1/2, -z+1/2'
'-x, -y, -z'
'x, -y, z-1/2'
'-x+1/2, -y+1/2, -z'
'x+1/2, -y+1/2, z-1/2'

loop_
_atom_site_label
_atom_site_type_symbol
_atom_site_fract_x
_atom_site_fract_y
_atom_site_fract_z
_atom_site_U_iso_or_equiv
_atom_site_adp_type
_atom_site_occupancy
_atom_site_symmetry_multiplicity
_atom_site_calc_flag
_atom_site_refinement_flags
_atom_site_disorder_assembly
_atom_site_disorder_group
Cu1 Cu 0.67856(3) 0.46229(6) 0.12745(4) 0.0585(3) Uani 1 1 d . . .
N1 N 0.65271(18) 0.3109(3) 0.1604(2) 0.0573(11) Uani 1 1 d . . .
N2 N 0.68634(18) 0.3558(4) 0.0484(2) 0.0650(12) Uani 1 1 d . . .
N3 N 0.67702(18) 0.1862(4) 0.0157(2) 0.0687(13) Uani 1 1 d . . .
H3A H 0.6731 0.1159 0.0171 0.082 Uiso 1 1 calc R . .
N4 N 0.59676(18) 0.4883(4) 0.1031(2) 0.0578(11) Uani 1 1 d . . .
N5 N 0.51122(19) 0.4325(4) 0.1011(2) 0.0630(12) Uani 1 1 d . . .
H5A H 0.4840 0.3895 0.1051 0.076 Uiso 1 1 calc R . .
N6 N 0.74388(18) 0.4296(4) 0.2031(2) 0.0620(12) Uani 1 1 d . . .
N7 N 0.7715(2) 0.3606(4) 0.3027(2) 0.0662(13) Uani 1 1 d . . .
C1 C 0.6813(2) 0.2236(4) 0.1327(3) 0.0597(14) Uani 1 1 d . . .
H1A H 0.7202 0.2140 0.1598 0.072 Uiso 1 1 calc R . .
H1B H 0.6610 0.1547 0.1319 0.072 Uiso 1 1 calc R . .
C2 C 0.6816(2) 0.2558(5) 0.0650(3) 0.0597(14) Uani 1 1 d . . .
C3 C 0.6858(2) 0.3528(6) -0.0168(3) 0.0700(17) Uani 1 1 d . . .
C4 C 0.6880(2) 0.4355(7) -0.0607(3) 0.088(2) Uani 1 1 d . . .
H4A H 0.6918 0.5088 -0.0476 0.105 Uiso 1 1 calc R . .
C5 C 0.6844(3) 0.4049(10) -0.1234(4) 0.110(3) Uani 1 1 d . . .
H5B H 0.6867 0.4591 -0.1543 0.132 Uiso 1 1 calc R . .
C6 C 0.6776(3) 0.3001(11) -0.1443(4) 0.116(3) Uani 1 1 d . . .
H6A H 0.6743 0.2847 -0.1891 0.139 Uiso 1 1 calc R . .
C7 C 0.6755(3) 0.2178(8) -0.1029(3) 0.100(3) Uani 1 1 d . . .
H7A H 0.6715 0.1450 -0.1170 0.120 Uiso 1 1 calc R . .
C8 C 0.6797(2) 0.2473(6) -0.0382(3) 0.0735(18) Uani 1 1 d . . .
C9 C 0.5909(2) 0.3008(4) 0.1380(3) 0.0656(15) Uani 1 1 d . . .
H9A H 0.5759 0.2758 0.1746 0.079 Uiso 1 1 calc R . .
H9B H 0.5807 0.2472 0.1023 0.079 Uiso 1 1 calc R . .
C10 C 0.5662(2) 0.4077(4) 0.1143(3) 0.0575(14) Uani 1 1 d . . .
C11 C 0.5598(2) 0.5744(5) 0.0811(3) 0.0597(14) Uani 1 1 d . . .
C12 C 0.5687(2) 0.6785(5) 0.0628(3) 0.0684(16) Uani 1 1 d . . .
H12A H 0.6049 0.7028 0.0614 0.082 Uiso 1 1 calc R . .
C13 C 0.5225(3) 0.7454(5) 0.0465(3) 0.0817(19) Uani 1 1 d . . .
H13A H 0.5273 0.8178 0.0346 0.098 Uiso 1 1 calc R . .
C14 C 0.4700(3) 0.7104(6) 0.0470(3) 0.0846(19) Uani 1 1 d . . .
H14A H 0.4396 0.7595 0.0355 0.102 Uiso 1 1 calc R . .
C15 C 0.4599(3) 0.6082(6) 0.0634(3) 0.0785(18) Uani 1 1 d . . .
H15A H 0.4232 0.5850 0.0633 0.094 Uiso 1 1 calc R . .
C16 C 0.5057(2) 0.5384(5) 0.0803(3) 0.0626(14) Uani 1 1 d . . .
C17 C 0.6741(3) 0.3159(5) 0.2328(3) 0.0669(15) Uani 1 1 d . . .
H17A H 0.6772 0.2426 0.2517 0.080 Uiso 1 1 calc R . .
H17B H 0.6483 0.3586 0.2518 0.080 Uiso 1 1 calc R . .
C18 C 0.7305(2) 0.3681(4) 0.2473(3) 0.0592(14) Uani 1 1 d . . .
C19 C 0.7979(2) 0.4664(4) 0.2305(3) 0.0645(15) Uani 1 1 d . . .
C20 C 0.8331(3) 0.5305(5) 0.2058(4) 0.0804(19) Uani 1 1 d . . .
H20A H 0.8213 0.5601 0.1631 0.096 Uiso 1 1 calc R . .
C21 C 0.8860(3) 0.5502(5) 0.2455(4) 0.090(2) Uani 1 1 d . . .
H21A H 0.9110 0.5948 0.2299 0.108 Uiso 1 1 calc R . .
C22 C 0.9036(3) 0.5051(6) 0.3090(4) 0.092(2) Uani 1 1 d . . .
H22A H 0.9407 0.5192 0.3345 0.111 Uiso 1 1 calc R . .
C23 C 0.8690(3) 0.4416(5) 0.3350(4) 0.0815(19) Uani 1 1 d . . .
H23A H 0.8804 0.4131 0.3781 0.098 Uiso 1 1 calc R . .
C24 C 0.8161(3) 0.4223(4) 0.2936(3) 0.0678(16) Uani 1 1 d . . .
C25 C 0.7728(3) 0.2856(5) 0.3568(3) 0.0707(16) Uani 1 1 d . . .
H25A H 0.7345 0.2782 0.3631 0.085 Uiso 1 1 calc R . .
H25B H 0.7975 0.3146 0.3977 0.085 Uiso 1 1 calc R . .
C26 C 0.7941(2) 0.1754(4) 0.3424(3) 0.0597(14) Uani 1 1 d . . .
O1 O 0.79634(14) 0.1069(3) 0.38951(18) 0.0605(9) Uani 1 1 d . . .
O2 O 0.80689(19) 0.1572(3) 0.2918(2) 0.0784(12) Uani 1 1 d . . .
N8 N 0.5000 0.4647(10) 0.2500 0.115(3) Uani 1 2 d SU . .
O3 O 0.5469(3) 0.4201(6) 0.2566(3) 0.139(2) Uani 1 1 d U . .
C27 C 0.5000 0.5861(9) 0.2500 0.092(3) Uani 1 2 d SDU . .
C28 C 0.5463(3) 0.6395(8) 0.2411(3) 0.099(2) Uani 1 1 d DU . .
H28A H 0.5779 0.6010 0.2353 0.119 Uiso 1 1 calc R . .
C29 C 0.5454(4) 0.7463(9) 0.2409(5) 0.119(3) Uani 1 1 d U . .
H29A H 0.5768 0.7848 0.2344 0.143 Uiso 1 1 calc R . .
C30 C 0.5000 0.8021(12) 0.2500 0.128(4) Uani 1 2 d SU . .
H30A H 0.5000 0.8786 0.2500 0.154 Uiso 1 2 calc SR . .
N9 N 0.4059(6) 0.2688(17) 0.1089(11) 0.295(7) Uani 1 1 d DU . .
O4 O 0.3527(6) 0.2395(14) 0.1133(8) 0.355(7) Uani 1 1 d DU . .
O5 O 0.3991(8) 0.3687(17) 0.0921(11) 0.378(9) Uani 1 1 d DU . .
O6 O 0.4566(4) 0.2378(8) 0.1318(5) 0.195(4) Uani 1 1 d DU . .
O1W O 0.6443(7) -0.035(2) 0.0066(11) 0.122(6) Uani 0.50 1 d PU A 1
O3W O 0.7258(6) 0.1662(9) 0.4637(6) 0.109(3) Uani 0.50 1 d PU B 1
O4W O 0.5483(7) 0.0267(15) 0.0136(10) 0.157(5) Uani 0.50 1 d PU C 1
O5W O 0.5587(7) -0.0503(14) -0.0697(7) 0.125(5) Uani 0.50 1 d PU D 1
O2W O 0.5000 0.208(2) 0.2500 0.197(9) Uani 0.50 2 d SPU E 1
O1W' O 0.6713(6) -0.0343(17) 0.0178(9) 0.099(5) Uani 0.50 1 d PU F 2
O3W' O 0.7686(9) 0.1602(12) 0.5033(8) 0.080(4) Uani 0.30 1 d PU G 2
O4W' O 0.5224(11) 0.0460(16) 0.0496(10) 0.189(7) Uani 0.50 1 d PU . 2
O5W' O 0.5377(8) -0.0352(15) -0.0458(10) 0.148(5) Uani 0.50 1 d PU . 2
O3W" O 0.8152(13) 0.179(2) 0.5196(13) 0.100(7) Uani 0.20 1 d PU H 3

loop_
_atom_site_aniso_label
_atom_site_aniso_U_11
_atom_site_aniso_U_22
_atom_site_aniso_U_33
_atom_site_aniso_U_23
_atom_site_aniso_U_13
_atom_site_aniso_U_12
Cu1 0.0649(5) 0.0430(5) 0.0642(5) 0.0053(4) 0.0105(4) 0.0043(4)
N1 0.068(3) 0.046(3) 0.057(3) -0.002(2) 0.012(2) 0.001(2)
N2 0.067(3) 0.061(3) 0.064(3) 0.012(3) 0.011(2) 0.010(2)
N3 0.071(3) 0.072(3) 0.058(3) -0.007(3) 0.008(2) 0.020(2)
N4 0.068(3) 0.046(3) 0.058(3) -0.002(2) 0.013(2) 0.005(2)
N5 0.060(3) 0.061(3) 0.064(3) -0.003(2) 0.007(2) -0.005(2)
N6 0.067(3) 0.044(3) 0.069(3) 0.004(2) 0.006(2) 0.004(2)
N7 0.087(3) 0.041(3) 0.060(3) -0.004(2) 0.001(3) 0.009(3)
C1 0.075(3) 0.039(3) 0.063(4) -0.004(3) 0.013(3) 0.007(3)
C2 0.061(3) 0.060(4) 0.056(3) -0.001(3) 0.012(3) 0.017(3)
C3 0.053(3) 0.101(5) 0.055(4) 0.013(4) 0.011(3) 0.026(3)
C4 0.066(4) 0.129(6) 0.069(5) 0.032(5) 0.020(3) 0.024(4)
C5 0.070(4) 0.183(10) 0.081(6) 0.052(6) 0.025(4) 0.041(6)
C6 0.082(5) 0.203(11) 0.059(5) 0.009(7) 0.011(4) 0.039(6)
C7 0.085(5) 0.153(8) 0.061(5) -0.013(5) 0.015(4) 0.039(5)
C8 0.057(3) 0.107(6) 0.054(4) 0.000(4) 0.009(3) 0.030(3)
C9 0.071(4) 0.049(3) 0.075(4) -0.002(3) 0.016(3) -0.004(3)
C10 0.066(4) 0.047(3) 0.060(3) -0.002(3) 0.016(3) -0.002(3)
C11 0.062(4) 0.052(3) 0.056(3) -0.007(3) 0.000(3) 0.009(3)
C12 0.065(4) 0.048(4) 0.083(4) 0.003(3) 0.002(3) 0.008(3)
C13 0.076(5) 0.060(4) 0.093(5) 0.001(4) -0.007(3) 0.014(3)
C14 0.074(5) 0.074(5) 0.093(5) -0.003(4) -0.002(4) 0.022(4)
C15 0.061(4) 0.093(6) 0.075(4) -0.007(4) 0.006(3) 0.004(4)
C16 0.059(4) 0.067(4) 0.057(3) -0.010(3) 0.006(3) 0.004(3)
C17 0.090(4) 0.047(3) 0.064(4) -0.003(3) 0.018(3) 0.000(3)
C18 0.074(4) 0.038(3) 0.063(4) -0.005(3) 0.012(3) 0.005(3)
C19 0.069(4) 0.033(3) 0.085(4) 0.001(3) 0.008(3) 0.008(3)
C20 0.070(4) 0.049(4) 0.111(5) 0.004(4) 0.003(4) 0.010(3)
C21 0.077(4) 0.046(4) 0.142(7) -0.004(4) 0.017(5) 0.002(3)
C22 0.078(4) 0.056(4) 0.124(7) -0.009(4) -0.011(4) 0.018(4)
C23 0.082(4) 0.050(4) 0.094(5) -0.008(4) -0.010(4) 0.009(3)
C24 0.082(4) 0.034(3) 0.076(4) -0.005(3) 0.000(3) 0.014(3)
C25 0.087(4) 0.058(4) 0.058(4) -0.011(3) 0.003(3) 0.014(3)
C26 0.071(4) 0.045(3) 0.058(4) -0.005(3) 0.009(3) -0.002(3)
O1 0.073(2) 0.047(2) 0.056(2) -0.0044(19) 0.0072(18) -0.0046(18)
O2 0.130(4) 0.050(2) 0.061(3) -0.003(2) 0.034(2) 0.004(2)
N8 0.124(7) 0.145(8) 0.080(5) 0.000 0.032(5) 0.000
O3 0.130(5) 0.173(6) 0.120(5) 0.026(4) 0.044(4) 0.048(4)
C27 0.104(7) 0.106(7) 0.062(5) 0.000 0.012(5) 0.000
C28 0.084(4) 0.141(7) 0.072(4) 0.015(5) 0.019(4) 0.012(5)
C29 0.094(5) 0.142(7) 0.116(6) 0.035(6) 0.016(5) -0.018(5)
C30 0.112(9) 0.108(8) 0.146(10) 0.000 -0.001(8) 0.000
N9 0.284(11) 0.314(12) 0.309(11) 0.003(11) 0.117(10) -0.064(11)
O4 0.299(11) 0.407(13) 0.397(14) 0.087(11) 0.158(10) -0.145(10)
O5 0.377(13) 0.364(15) 0.383(15) -0.019(14) 0.083(12) -0.054(12)
O6 0.207(7) 0.175(7) 0.239(9) -0.029(6) 0.121(7) -0.068(6)
O1W 0.140(13) 0.115(9) 0.111(11) -0.004(8) 0.031(11) 0.019(11)
O3W 0.145(9) 0.092(7) 0.104(8) -0.006(6) 0.056(7) -0.009(7)
O4W 0.173(10) 0.135(9) 0.150(11) 0.062(9) 0.016(9) 0.053(8)
O5W 0.153(10) 0.123(9) 0.117(9) -0.012(7) 0.069(7) 0.005(7)
O2W 0.159(14) 0.179(16) 0.255(19) 0.000 0.055(14) 0.000
O1W' 0.120(11) 0.082(7) 0.076(7) 0.003(6) -0.010(8) 0.042(9)
O3W' 0.112(10) 0.074(8) 0.059(8) -0.006(7) 0.031(8) -0.001(9)
O4W' 0.228(14) 0.146(11) 0.166(13) 0.059(10) 0.003(11) 0.023(11)
O5W' 0.163(11) 0.112(9) 0.144(11) 0.038(9) -0.006(9) 0.008(9)
O3W" 0.118(13) 0.082(12) 0.092(12) 0.002(10) 0.015(11) 0.016(12)

loop_
_atom_type_symbol
_atom_type_description
_atom_type_scat_dispersion_real
_atom_type_scat_dispersion_imag
_atom_type_scat_source
C C 0.0181 0.0091 'International Tables Vol C Tables 4.2.6.8 and 6.1.1.4'
H H 0.0000 0.0000 'International Tables Vol C Tables 4.2.6.8 and 6.1.1.4'
N N 0.0311 0.0180 'International Tables Vol C Tables 4.2.6.8 and 6.1.1.4'
O O 0.0492 0.0322 'International Tables Vol C Tables 4.2.6.8 and 6.1.1.4'
Cu Cu -1.9646 0.5888 'International Tables Vol C Tables 4.2.6.8 and 6.1.1.4'

loop_
_geom_angle_atom_site_label_1
_geom_angle_atom_site_label_2
_geom_angle_atom_site_label_3
_geom_angle
_geom_angle_site_symmetry_1
_geom_angle_site_symmetry_3
_geom_angle_publ_flag
O1 Cu1 N4 98.75(17) 4_655 . ?
O1 Cu1 N6 96.05(17) 4_655 . ?
N4 Cu1 N6 143.10(19) . . ?
O1 Cu1 N1 171.80(16) 4_655 . ?
N4 Cu1 N1 81.91(17) . . ?
N6 Cu1 N1 78.97(18) . . ?
O1 Cu1 N2 108.69(17) 4_655 . ?
N4 Cu1 N2 100.73(17) . . ?
N6 Cu1 N2 106.18(18) . . ?
N1 Cu1 N2 79.10(17) . . ?
C9 N1 C17 113.2(4) . . ?
C9 N1 C1 111.5(4) . . ?
C17 N1 C1 110.9(4) . . ?
C9 N1 Cu1 109.7(3) . . ?
C17 N1 Cu1 103.9(3) . . ?
C1 N1 Cu1 107.3(3) . . ?
C2 N2 C3 105.4(5) . . ?
C2 N2 Cu1 109.8(4) . . ?
C3 N2 Cu1 143.7(4) . . ?
C2 N3 C8 106.0(5) . . ?
C2 N3 H3A 127.0 . . ?
C8 N3 H3A 127.0 . . ?
C10 N4 C11 106.6(4) . . ?
C10 N4 Cu1 115.2(4) . . ?
C11 N4 Cu1 137.9(4) . . ?
C10 N5 C16 107.1(4) . . ?
C10 N5 H5A 126.4 . . ?
C16 N5 H5A 126.4 . . ?
C18 N6 C19 106.5(5) . . ?
C18 N6 Cu1 112.9(4) . . ?
C19 N6 Cu1 139.3(4) . . ?
C18 N7 C24 106.6(5) . . ?
C18 N7 C25 125.8(5) . . ?
C24 N7 C25 126.7(5) . . ?
C2 C1 N1 107.6(4) . . ?
C2 C1 H1A 110.2 . . ?
N1 C1 H1A 110.2 . . ?
C2 C1 H1B 110.2 . . ?
N1 C1 H1B 110.2 . . ?
H1A C1 H1B 108.5 . . ?
N2 C2 N3 113.6(5) . . ?
N2 C2 C1 122.6(5) . . ?
N3 C2 C1 123.8(5) . . ?
N2 C3 C8 109.0(6) . . ?
N2 C3 C4 130.9(7) . . ?
C8 C3 C4 120.0(6) . . ?
C5 C4 C3 116.1(8) . . ?
C5 C4 H4A 122.0 . . ?
C3 C4 H4A 122.0 . . ?
C4 C5 C6 123.5(9) . . ?
C4 C5 H5B 118.3 . . ?
C6 C5 H5B 118.3 . . ?
C7 C6 C5 121.9(8) . . ?
C7 C6 H6A 119.0 . . ?
C5 C6 H6A 119.0 . . ?
C6 C7 C8 115.5(9) . . ?
C6 C7 H7A 122.2 . . ?
C8 C7 H7A 122.2 . . ?
C3 C8 N3 106.0(5) . . ?
C3 C8 C7 122.9(8) . . ?
N3 C8 C7 131.0(8) . . ?
N1 C9 C10 109.2(4) . . ?
N1 C9 H9A 109.8 . . ?
C10 C9 H9A 109.8 . . ?
N1 C9 H9B 109.8 . . ?
C10 C9 H9B 109.8 . . ?
H9A C9 H9B 108.3 . . ?
N4 C10 N5 112.5(5) . . ?
N4 C10 C9 122.4(5) . . ?
N5 C10 C9 125.1(5) . . ?
C12 C11 C16 120.9(5) . . ?
C12 C11 N4 131.9(5) . . ?
C16 C11 N4 107.2(5) . . ?
C13 C12 C11 116.9(6) . . ?
C13 C12 H12A 121.6 . . ?
C11 C12 H12A 121.6 . . ?
C14 C13 C12 121.9(6) . . ?
C14 C13 H13A 119.0 . . ?
C12 C13 H13A 119.0 . . ?
C15 C14 C13 122.4(6) . . ?
C15 C14 H14A 118.8 . . ?
C13 C14 H14A 118.8 . . ?
C14 C15 C16 117.2(6) . . ?
C14 C15 H15A 121.4 . . ?
C16 C15 H15A 121.4 . . ?
N5 C16 C15 132.8(6) . . ?
N5 C16 C11 106.5(5) . . ?
C15 C16 C11 120.6(6) . . ?
N1 C17 C18 107.1(5) . . ?
N1 C17 H17A 110.3 . . ?
C18 C17 H17A 110.3 . . ?
N1 C17 H17B 110.3 . . ?
C18 C17 H17B 110.3 . . ?
H17A C17 H17B 108.5 . . ?
N6 C18 N7 113.0(5) . . ?
N6 C18 C17 119.9(5) . . ?
N7 C18 C17 127.1(5) . . ?
C20 C19 N6 131.6(6) . . ?
C20 C19 C24 120.6(6) . . ?
N6 C19 C24 107.8(5) . . ?
C19 C20 C21 117.5(7) . . ?
C19 C20 H20A 121.2 . . ?
C21 C20 H20A 121.2 . . ?
C20 C21 C22 121.1(7) . . ?
C20 C21 H21A 119.4 . . ?
C22 C21 H21A 119.4 . . ?
C23 C22 C21 122.4(7) . . ?
C23 C22 H22A 118.8 . . ?
C21 C22 H22A 118.8 . . ?
C22 C23 C24 115.1(7) . . ?
C22 C23 H23A 122.5 . . ?
C24 C23 H23A 122.5 . . ?
C23 C24 N7 130.7(6) . . ?
C23 C24 C19 123.3(6) . . ?
N7 C24 C19 106.0(5) . . ?
N7 C25 C26 110.6(5) . . ?
N7 C25 H25A 109.5 . . ?
C26 C25 H25A 109.5 . . ?
N7 C25 H25B 109.5 . . ?
C26 C25 H25B 109.5 . . ?
H25A C25 H25B 108.1 . . ?
O2 C26 O1 125.8(5) . . ?
O2 C26 C25 121.7(5) . . ?
O1 C26 C25 112.5(5) . . ?
C26 O1 Cu1 114.3(3) . 4_645 ?
O3 N8 O3 127.7(12) . 2_655 ?
O3 N8 C27 116.2(6) . . ?
O3 N8 C27 116.2(6) 2_655 . ?
C28 C27 C28 122.3(11) . 2_655 ?
C28 C27 N8 118.8(5) . . ?
C28 C27 N8 118.8(5) 2_655 . ?
C29 C28 C27 118.0(8) . . ?
C29 C28 H28A 121.0 . . ?
C27 C28 H28A 121.0 . . ?
C28 C29 C30 121.2(9) . . ?
C28 C29 H29A 119.4 . . ?
C30 C29 H29A 119.4 . . ?
C29 C30 C29 119.3(13) . 2_655 ?
C29 C30 H30A 120.3 . . ?
C29 C30 H30A 120.3 2_655 . ?
O6 N9 O5 116.1(18) . . ?
O6 N9 O4 138.1(18) . . ?
O5 N9 O4 102.3(16) . . ?

loop_
_geom_bond_atom_site_label_1
_geom_bond_atom_site_label_2
_geom_bond_distance
_geom_bond_site_symmetry_2
_geom_bond_publ_flag
Cu1 O1 1.964(4) 4_655 ?
Cu1 N4 1.977(4) . ?
Cu1 N6 1.998(5) . ?
Cu1 N1 2.159(4) . ?
Cu1 N2 2.180(5) . ?
N1 C9 1.481(7) . ?
N1 C17 1.488(7) . ?
N1 C1 1.494(7) . ?
N2 C2 1.305(7) . ?
N2 C3 1.378(7) . ?
N3 C2 1.338(7) . ?
N3 C8 1.385(8) . ?
N3 H3A 0.8800 . ?
N4 C10 1.312(7) . ?
N4 C11 1.405(7) . ?
N5 C10 1.348(7) . ?
N5 C16 1.383(7) . ?
N5 H5A 0.8800 . ?
N6 C18 1.315(7) . ?
N6 C19 1.386(7) . ?
N7 C18 1.339(7) . ?
N7 C24 1.395(8) . ?
N7 C25 1.471(8) . ?
C1 C2 1.489(8) . ?
C1 H1A 0.9900 . ?
C1 H1B 0.9900 . ?
C3 C8 1.382(9) . ?
C3 C4 1.395(9) . ?
C4 C5 1.360(11) . ?
C4 H4A 0.9500 . ?
C5 C6 1.372(13) . ?
C5 H5B 0.9500 . ?
C6 C7 1.357(12) . ?
C6 H6A 0.9500 . ?
C7 C8 1.396(9) . ?
C7 H7A 0.9500 . ?
C9 C10 1.494(8) . ?
C9 H9A 0.9900 . ?
C9 H9B 0.9900 . ?
C11 C12 1.384(8) . ?
C11 C16 1.403(8) . ?
C12 C13 1.380(8) . ?
C12 H12A 0.9500 . ?
C13 C14 1.369(9) . ?
C13 H13A 0.9500 . ?
C14 C15 1.356(9) . ?
C14 H14A 0.9500 . ?
C15 C16 1.395(8) . ?
C15 H15A 0.9500 . ?
C17 C18 1.493(8) . ?
C17 H17A 0.9900 . ?
C17 H17B 0.9900 . ?
C19 C20 1.378(9) . ?
C19 C24 1.405(8) . ?
C20 C21 1.379(9) . ?
C20 H20A 0.9500 . ?
C21 C22 1.417(11) . ?
C21 H21A 0.9500 . ?
C22 C23 1.378(10) . ?
C22 H22A 0.9500 . ?
C23 C24 1.393(9) . ?
C23 H23A 0.9500 . ?
C25 C26 1.525(8) . ?
C25 H25A 0.9900 . ?
C25 H25B 0.9900 . ?
C26 O2 1.214(7) . ?
C26 O1 1.301(7) . ?
O1 Cu1 1.964(4) 4_645 ?
N8 O3 1.257(7) . ?
N8 O3 1.257(7) 2_655 ?
N8 C27 1.509(15) . ?
C27 C28 1.375(7) . ?
C27 C28 1.375(7) 2_655 ?
C28 C29 1.328(12) . ?
C28 H28A 0.9500 . ?
C29 C30 1.373(12) . ?
C29 H29A 0.9500 . ?
C30 C29 1.373(12) 2_655 ?
C30 H30A 0.9500 . ?
N9 O6 1.279(12) . ?
N9 O5 1.290(15) . ?
N9 O4 1.388(13) . ?
O4W' O5W' 1.47(3) 5_655 ?
O5W' O4W' 1.47(3) 5_655 ?
